data_7238252
loop_
_publ_author_name
'Wang, Xiao-Feng'
'Zhang, Yue-Biao'
'Xue, Wei'
'Qi, Xiao-Lin'
'Chen, Xiao-Ming'

_publ_section_title
;
 Two temperature-induced isomers of metal-carboxylate frameworks based on
 different linear trinuclear Co3(RCOO)8 clusters exhibiting different
 magnetic behaviours
;
_journal_issue 11
_journal_name_full CrystEngComm
_journal_page_first 3834
_journal_paper_doi 10.1039/c003032e
_journal_volume 12
_journal_year 2010
_chemical_formula_sum 'C48 H60 Co3 N6 O20'
_chemical_formula_weight 1217.81
_chemical_name_common (Me2NH2)2(Co3(1,4-bdc)4)4DMF
_space_group_IT_number 15
_space_group_name_Hall '-C 2yc'
_space_group_name_H-M_alt 'C 1 2/c 1'
_symmetry_cell_setting monoclinic
_symmetry_space_group_name_H-M 'C 1 2/c 1'
_atom_sites_solution_hydrogens geom
_atom_sites_solution_primary direct
_atom_sites_solution_secondary difmap
_audit_creation_method SHELXL-97
_cell_angle_alpha 90.00
_cell_angle_beta 92.609(2)
_cell_angle_gamma 90.00
_cell_formula_units_Z 4
_cell_length_a 33.232(4)
_cell_length_b 9.7670(12)
_cell_length_c 18.311(2)
_cell_measurement_temperature 293(2)
_cell_volume 5937.2(12)
_computing_cell_refinement 'SAINT-PLUS, Ver. 6.0, 1997'
_computing_data_collection 'SMART, 1998.'
_computing_data_reduction 'SAINT-PLUS, Ver. 6.0, 1997'
_computing_molecular_graphics 'XP, Ver. 6.10, Bruker AXS Inc., 2000.'
_computing_publication_material 'SHELXTL-Bruker AXS Inc., 1998.'
_computing_structure_refinement 'SHELXL-97 (Sheldrick, 1997)'
_computing_structure_solution 'SHELXS-97 (Sheldrick, 1990)'
_diffrn_ambient_temperature 293(2)
_diffrn_measured_fraction_theta_full 0.995
_diffrn_measured_fraction_theta_max 0.995
_diffrn_measurement_device_type 'Bruker Apex CCD'
_diffrn_measurement_method '\w scan'
_diffrn_radiation_monochromator graphite
_diffrn_radiation_source 'fine-focus sealed tube'
_diffrn_radiation_type MoK\a
_diffrn_radiation_wavelength 0.71073
_diffrn_reflns_av_R_equivalents 0.0528
_diffrn_reflns_av_sigmaI/netI 0.0715
_diffrn_reflns_limit_h_max 40
_diffrn_reflns_limit_h_min -37
_diffrn_reflns_limit_k_max 6
_diffrn_reflns_limit_k_min -12
_diffrn_reflns_limit_l_max 22
_diffrn_reflns_limit_l_min -21
_diffrn_reflns_number 15378
_diffrn_reflns_theta_full 26.00
_diffrn_reflns_theta_max 26.00
_diffrn_reflns_theta_min 1.23
_exptl_absorpt_coefficient_mu 0.902
_exptl_absorpt_correction_T_max 0.9120
_exptl_absorpt_correction_T_min 0.7863
_exptl_absorpt_correction_type multi-scan
_exptl_absorpt_process_details 'SADABS (Bruker, 2002)'
_exptl_crystal_colour purple
_exptl_crystal_density_diffrn 1.362
_exptl_crystal_density_method 'not measured'
_exptl_crystal_description plate
_exptl_crystal_F_000 2524
_exptl_crystal_size_max 0.28
_exptl_crystal_size_mid 0.23
_exptl_crystal_size_min 0.10
_refine_diff_density_max 1.630
_refine_diff_density_min -0.452
_refine_diff_density_rms 0.137
_refine_ls_extinction_method none
_refine_ls_goodness_of_fit_ref 1.049
_refine_ls_hydrogen_treatment constr
_refine_ls_matrix_type full
_refine_ls_number_parameters 296
_refine_ls_number_reflns 5808
_refine_ls_number_restraints 51
_refine_ls_restrained_S_all 1.060
_refine_ls_R_factor_all 0.1158
_refine_ls_R_factor_gt 0.0739
_refine_ls_shift/su_max 0.001
_refine_ls_shift/su_mean 0.000
_refine_ls_structure_factor_coef Fsqd
_refine_ls_weighting_details 'calc w=1/[\s^2^(Fo^2^)+(0.1383P)^2^+5.0947P] where P=(Fo^2^+2Fc^2^)/3'
_refine_ls_weighting_scheme calc
_refine_ls_wR_factor_gt 0.1986
_refine_ls_wR_factor_ref 0.2298
_reflns_number_gt 3788
_reflns_number_total 5808
_reflns_threshold_expression >2sigma(I)
_cod_data_source_file c003032e.txt
_cod_data_source_block 2
_cod_depositor_comments
;
The following automatic conversions were performed:

data item '_exptl_absorpt_correction_type' value 'Multi-scan' was
changed to 'multi-scan' in accordance with the
/home/saulius/struct/COD-crude-data/automatic-downloads/DataCite-retrospective/RSC/depositions/lib/dictionaries/cif_core.dic
dictionary named 'cif_core.dic' version 2.4.2 last updated on
2011-04-26.

data item '_symmetry_cell_setting' value 'Monoclinic' was changed to
'monoclinic' in accordance with the
/home/saulius/struct/COD-crude-data/automatic-downloads/DataCite-retrospective/RSC/depositions/lib/dictionaries/cif_core.dic
dictionary named 'cif_core.dic' version 2.4.2 last updated on
2011-04-26.

Automatic conversion script
Id: cif_fix_values 6909 2019-04-08 15:41:33Z antanas 
;
_cod_original_cell_volume 5937.1(13)
_cod_original_sg_symbol_H-M C2/c
_cod_database_code 7238252

loop_
_symmetry_equiv_pos_as_xyz
'x, y, z'
'-x, y, -z+1/2'
'x+1/2, y+1/2, z'
'-x+1/2, y+1/2, -z+1/2'
'-x, -y, -z'
'x, -y, z-1/2'
'-x+1/2, -y+1/2, -z'
'x+1/2, -y+1/2, z-1/2'

loop_
_atom_site_label
_atom_site_type_symbol
_atom_site_fract_x
_atom_site_fract_y
_atom_site_fract_z
_atom_site_U_iso_or_equiv
_atom_site_adp_type
_atom_site_occupancy
_atom_site_symmetry_multiplicity
_atom_site_calc_flag
_atom_site_refinement_flags
_atom_site_disorder_assembly
_atom_site_disorder_group
Co1 Co 0.2500 -0.2500 1.0000 0.0271(3) Uani 1 2 d S . .
Co2 Co 0.34740(2) -0.30171(8) 1.01300(4) 0.0335(3) Uani 1 1 d . . .
O1 O 0.34626(12) -0.1927(5) 0.9209(2) 0.0504(11) Uani 1 1 d . A .
O2 O 0.28465(12) -0.1196(4) 0.94209(19) 0.0418(9) Uani 1 1 d . A .
O3 O 0.34066(12) 0.1844(4) 0.5992(2) 0.0490(10) Uani 1 1 d . . .
O4 O 0.27352(12) 0.1853(4) 0.59962(19) 0.0433(10) Uani 1 1 d . . .
O5 O 0.32185(17) -0.5156(5) 1.0915(3) 0.0815(17) Uani 1 1 d . A .
O6 O 0.29643(10) -0.4093(4) 0.9936(2) 0.0383(9) Uani 1 1 d . A .
C1 C 0.31300(17) -0.0546(6) 0.8316(3) 0.0418(14) Uani 1 1 d . A .
C2 C 0.27712(18) 0.0007(7) 0.8046(3) 0.0532(16) Uani 1 1 d . . .
H2C H 0.2540 -0.0073 0.8310 0.064 Uiso 1 1 calc R . .
C3 C 0.27565(19) 0.0684(7) 0.7376(3) 0.0552(17) Uani 1 1 d . . .
H3A H 0.2513 0.1040 0.7190 0.066 Uiso 1 1 calc R . .
C4 C 0.30989(17) 0.0831(6) 0.6987(3) 0.0414(13) Uani 1 1 d . . .
C5 C 0.34539(19) 0.0293(8) 0.7259(3) 0.0572(18) Uani 1 1 d . . .
H5A H 0.3686 0.0383 0.6997 0.069 Uiso 1 1 calc R . .
C6 C 0.3470(2) -0.0389(8) 0.7926(3) 0.0600(19) Uani 1 1 d . . .
H6A H 0.3714 -0.0744 0.8109 0.072 Uiso 1 1 calc R . .
C7 C 0.31503(17) -0.1281(6) 0.9038(3) 0.0393(13) Uani 1 1 d . . .
C8 C 0.30763(18) 0.1577(6) 0.6266(3) 0.0387(13) Uani 1 1 d . . .
C9 C 0.2721(2) -0.7469(6) 1.0655(3) 0.0510(16) Uani 1 1 d . . .
H9A H 0.2873 -0.7444 1.1095 0.061 Uiso 1 1 calc R . .
C10 C 0.27259(17) -0.6351(6) 1.0179(3) 0.0386(13) Uani 1 1 d . A .
C11 C 0.25060(19) -0.6394(6) 0.9525(3) 0.0457(14) Uani 1 1 d . . .
H11A H 0.2511 -0.5655 0.9205 0.055 Uiso 1 1 calc R . .
C12 C 0.29851(18) -0.5135(6) 1.0376(3) 0.0452(14) Uani 1 1 d . . .
C13 C 0.4678(3) -0.5800(14) 0.9780(9) 0.150(6) Uani 1 1 d . . .
H13A H 0.4463 -0.6358 0.9629 0.180 Uiso 1 1 calc R . .
C14 C 0.4611(2) -0.4499(11) 1.0013(5) 0.086(3) Uani 1 1 d . . .
C15 C 0.4927(4) -0.3715(14) 1.0229(6) 0.117(4) Uani 1 1 d U . .
H15A H 0.4882 -0.2827 1.0389 0.140 Uiso 1 1 calc R . .
C16 C 0.4157(7) -0.419(2) 0.9922(12) 0.077(5) Uiso 0.510(15) 1 d P A 1
O7 O 0.4040(4) -0.3386(14) 1.0329(7) 0.078(4) Uiso 0.510(15) 1 d P A 1
O8 O 0.3914(4) -0.4745(13) 0.9447(7) 0.093(5) Uiso 0.510(15) 1 d P A 1
C16' C 0.4236(7) -0.368(3) 1.0130(12) 0.078(5) Uiso 0.490(15) 1 d P A 2
O7' O 0.3923(4) -0.4383(12) 1.0033(7) 0.071(4) Uiso 0.490(15) 1 d P A 2
O8' O 0.4199(4) -0.2519(17) 1.0303(7) 0.097(5) Uiso 0.490(15) 1 d P A 2
O9 O 0.4211(9) -0.670(4) 0.7131(15) 0.564(14) Uiso 0.50 1 d PD B 3
N1 N 0.3739(8) -0.502(3) 0.7613(13) 0.564(14) Uiso 0.50 1 d PD B 3
C17 C 0.4118(10) -0.536(3) 0.727(2) 0.564(14) Uiso 0.50 1 d PD B 3
H17A H 0.4293 -0.4661 0.7141 0.677 Uiso 0.50 1 calc PR B 3
C18 C 0.3487(14) -0.617(4) 0.779(4) 0.564(14) Uiso 0.50 1 d PD B 3
H18A H 0.3251 -0.5841 0.8017 0.677 Uiso 0.50 1 calc PR B 3
H18B H 0.3633 -0.6776 0.8114 0.677 Uiso 0.50 1 calc PR B 3
H18C H 0.3408 -0.6649 0.7347 0.677 Uiso 0.50 1 calc PR B 3
C19 C 0.3635(16) -0.364(4) 0.776(3) 0.564(14) Uiso 0.50 1 d PD B 3
H19A H 0.3857 -0.3053 0.7652 0.677 Uiso 0.50 1 calc PR B 3
H19B H 0.3575 -0.3546 0.8264 0.677 Uiso 0.50 1 calc PR B 3
H19C H 0.3403 -0.3386 0.7457 0.677 Uiso 0.50 1 calc PR B 3
O9' O 0.4211(9) -0.670(4) 0.7131(15) 0.564(14) Uiso 0.50 1 d PD C 4
N1' N 0.3739(8) -0.502(3) 0.7613(13) 0.564(14) Uiso 0.50 1 d PD C 4
C17' C 0.3844(9) -0.644(3) 0.741(2) 0.564(14) Uiso 0.50 1 d PD C 4
H17B H 0.3662 -0.7146 0.7477 0.677 Uiso 0.50 1 calc PR C 4
C18' C 0.4042(16) -0.400(3) 0.749(5) 0.564(14) Uiso 0.50 1 d PD C 4
H18D H 0.3951 -0.3128 0.7664 0.677 Uiso 0.50 1 calc PR C 4
H18E H 0.4087 -0.3940 0.6979 0.677 Uiso 0.50 1 calc PR C 4
H18F H 0.4288 -0.4247 0.7752 0.677 Uiso 0.50 1 calc PR C 4
C19' C 0.3361(10) -0.473(5) 0.791(3) 0.564(14) Uiso 0.50 1 d PD C 4
H19D H 0.3349 -0.3776 0.8031 0.677 Uiso 0.50 1 calc PR C 4
H19E H 0.3330 -0.5271 0.8339 0.677 Uiso 0.50 1 calc PR C 4
H19F H 0.3149 -0.4945 0.7552 0.677 Uiso 0.50 1 calc PR C 4
N2 N 0.4361(10) -1.287(5) 0.817(3) 0.47(2) Uiso 0.50 1 d PRD C 5
H2A H 0.4417 -1.2539 0.8620 0.570 Uiso 0.50 1 calc PR C 5
H2B H 0.4185 -1.2301 0.7938 0.570 Uiso 0.50 1 calc PR C 5
C20 C 0.417(2) -1.425(6) 0.823(4) 0.47(2) Uiso 0.50 1 d PD C 5
H20A H 0.3972 -1.4229 0.8583 0.570 Uiso 0.50 1 calc PR C 5
H20B H 0.4378 -1.4909 0.8374 0.570 Uiso 0.50 1 calc PR C 5
H20C H 0.4054 -1.4513 0.7761 0.570 Uiso 0.50 1 calc PR C 5
C21 C 0.4744(19) -1.293(8) 0.775(5) 0.47(2) Uiso 0.50 1 d PD . 5
H21A H 0.4932 -1.2266 0.7954 0.570 Uiso 0.50 1 calc PR . 5
H21B H 0.4684 -1.2727 0.7248 0.570 Uiso 0.50 1 calc PR . 5
H21C H 0.4860 -1.3827 0.7798 0.570 Uiso 0.50 1 calc PR . 5
N2' N 0.5351(18) -1.001(5) 0.751(4) 0.47(2) Uiso 0.50 1 d PD D 6
H2'A H 0.5120 -0.9525 0.7476 0.570 Uiso 0.50 1 calc PR D 6
H2'B H 0.5554 -0.9451 0.7397 0.570 Uiso 0.50 1 calc PR D 6
C20' C 0.533(3) -1.119(9) 0.698(3) 0.47(2) Uiso 0.50 1 d PD D 6
H20D H 0.5292 -1.0852 0.6490 0.570 Uiso 0.50 1 calc PR D 6
H20E H 0.5101 -1.1765 0.7088 0.570 Uiso 0.50 1 calc PR D 6
H20F H 0.5569 -1.1722 0.7027 0.570 Uiso 0.50 1 calc PR D 6
C21' C 0.542(2) -1.054(8) 0.829(3) 0.47(2) Uiso 0.50 1 d PD D 6
H21D H 0.5420 -0.9787 0.8629 0.570 Uiso 0.50 1 calc PR D 6
H21E H 0.5677 -1.0999 0.8338 0.570 Uiso 0.50 1 calc PR D 6
H21F H 0.5211 -1.1172 0.8404 0.570 Uiso 0.50 1 calc PR D 6
N3 N 0.6073(8) -0.828(3) 0.4576(17) 0.357(8) Uiso 0.50 1 d PD E 7
O10 O 0.5885(12) -0.716(5) 0.336(2) 0.357(8) Uiso 0.50 1 d PD E 7
C22 C 0.6016(14) -0.748(6) 0.397(2) 0.357(8) Uiso 0.50 1 d PD E 7
H22B H 0.6164 -0.6704 0.4107 0.429 Uiso 0.50 1 calc PR E 7
C23 C 0.5830(9) -0.948(3) 0.4384(16) 0.357(8) Uiso 0.50 1 d PD E 7
H23A H 0.5695 -0.9344 0.3916 0.429 Uiso 0.50 1 calc PR E 7
H23B H 0.5634 -0.9623 0.4747 0.429 Uiso 0.50 1 calc PR E 7
H23C H 0.6001 -1.0271 0.4364 0.429 Uiso 0.50 1 calc PR E 7
C24 C 0.6270(7) -0.831(3) 0.5300(16) 0.357(8) Uiso 0.50 1 d PD E 7
H24A H 0.6428 -0.7496 0.5374 0.429 Uiso 0.50 1 calc PR E 7
H24B H 0.6441 -0.9099 0.5343 0.429 Uiso 0.50 1 calc PR E 7
H24C H 0.6070 -0.8355 0.5662 0.429 Uiso 0.50 1 calc PR E 7
N3' N 0.5911(9) -0.902(2) 0.5130(15) 0.357(8) Uiso 0.50 1 d PD F 8
O10' O 0.5653(10) -0.895(4) 0.6221(19) 0.357(8) Uiso 0.50 1 d PD F 8
C22' C 0.5609(10) -0.932(3) 0.557(2) 0.357(8) Uiso 0.50 1 d PD F 8
H22A H 0.5379 -0.9781 0.5403 0.429 Uiso 0.50 1 calc PR F 8
C23' C 0.5830(9) -0.948(3) 0.4384(16) 0.357(8) Uiso 0.50 1 d PD F 8
H23D H 0.6060 -0.9300 0.4100 0.429 Uiso 0.50 1 calc PR F 8
H23E H 0.5600 -0.9006 0.4175 0.429 Uiso 0.50 1 calc PR F 8
H23F H 0.5777 -1.0448 0.4385 0.429 Uiso 0.50 1 calc PR F 8
C24' C 0.6270(7) -0.831(3) 0.5300(16) 0.357(8) Uiso 0.50 1 d PD F 8
H24D H 0.6311 -0.8248 0.5822 0.429 Uiso 0.50 1 calc PR F 8
H24E H 0.6253 -0.7406 0.5096 0.429 Uiso 0.50 1 calc PR F 8
H24F H 0.6491 -0.8791 0.5100 0.429 Uiso 0.50 1 calc PR F 8

loop_
_atom_site_aniso_label
_atom_site_aniso_U_11
_atom_site_aniso_U_22
_atom_site_aniso_U_33
_atom_site_aniso_U_23
_atom_site_aniso_U_13
_atom_site_aniso_U_12
Co1 0.0385(6) 0.0233(5) 0.0198(5) 0.0009(4) 0.0051(4) -0.0004(4)
Co2 0.0399(5) 0.0350(5) 0.0259(4) -0.0006(3) 0.0049(3) 0.0032(3)
O1 0.051(3) 0.065(3) 0.035(2) 0.0177(19) 0.0079(18) 0.007(2)
O2 0.057(2) 0.034(2) 0.036(2) 0.0068(16) 0.0155(18) 0.0021(18)
O3 0.055(3) 0.059(3) 0.033(2) 0.0135(18) 0.0048(18) -0.004(2)
O4 0.056(3) 0.045(3) 0.0283(19) 0.0081(16) 0.0039(17) 0.0012(19)
O5 0.095(4) 0.043(3) 0.102(4) 0.005(3) -0.047(3) -0.011(3)
O6 0.046(2) 0.023(2) 0.047(2) -0.0022(16) 0.0125(17) 0.0001(16)
C1 0.047(3) 0.051(4) 0.028(3) 0.009(2) 0.010(2) -0.002(3)
C2 0.048(4) 0.076(5) 0.037(3) 0.017(3) 0.012(3) 0.005(3)
C3 0.048(4) 0.074(5) 0.044(3) 0.024(3) 0.008(3) 0.008(3)
C4 0.050(3) 0.044(3) 0.030(3) 0.009(2) 0.007(2) 0.000(3)
C5 0.053(4) 0.083(5) 0.037(3) 0.027(3) 0.016(3) 0.013(3)
C6 0.053(4) 0.079(5) 0.049(4) 0.034(3) 0.010(3) 0.012(3)
C7 0.049(3) 0.040(3) 0.030(3) 0.006(2) 0.009(2) 0.001(3)
C8 0.050(3) 0.040(3) 0.027(3) 0.000(2) 0.005(2) -0.006(3)
C9 0.068(4) 0.035(3) 0.048(3) -0.002(3) -0.014(3) 0.003(3)
C10 0.050(3) 0.024(3) 0.041(3) -0.001(2) 0.000(2) 0.002(2)
C11 0.073(4) 0.026(3) 0.038(3) 0.008(2) 0.000(3) 0.002(3)
C12 0.053(4) 0.027(3) 0.055(4) -0.003(3) -0.004(3) 0.002(3)
C13 0.081(7) 0.110(10) 0.254(16) -0.011(10) -0.060(9) 0.042(7)
C14 0.056(5) 0.097(7) 0.106(7) 0.023(5) 0.007(4) 0.037(5)
C15 0.107(5) 0.114(5) 0.129(5) -0.005(4) -0.007(4) 0.022(4)

loop_
_atom_type_symbol
_atom_type_description
_atom_type_scat_dispersion_real
_atom_type_scat_dispersion_imag
_atom_type_scat_source
C C 0.0033 0.0016 'International Tables Vol C Tables 4.2.6.8 and 6.1.1.4'
H H 0.0000 0.0000 'International Tables Vol C Tables 4.2.6.8 and 6.1.1.4'
N N 0.0061 0.0033 'International Tables Vol C Tables 4.2.6.8 and 6.1.1.4'
O O 0.0106 0.0060 'International Tables Vol C Tables 4.2.6.8 and 6.1.1.4'
Co Co 0.3494 0.9721 'International Tables Vol C Tables 4.2.6.8 and 6.1.1.4'

loop_
_geom_angle_atom_site_label_1
_geom_angle_atom_site_label_2
_geom_angle_atom_site_label_3
_geom_angle
_geom_angle_site_symmetry_1
_geom_angle_site_symmetry_3
O2 Co1 O2 180.00(17) . 7_547
O2 Co1 O4 93.92(15) . 6_556
O2 Co1 O4 86.08(15) 7_547 6_556
O2 Co1 O4 86.08(15) . 4_546
O2 Co1 O4 93.92(15) 7_547 4_546
O4 Co1 O4 180.000(1) 6_556 4_546
O2 Co1 O6 90.01(14) . .
O2 Co1 O6 89.99(14) 7_547 .
O4 Co1 O6 91.46(14) 6_556 .
O4 Co1 O6 88.54(14) 4_546 .
O2 Co1 O6 89.99(14) . 7_547
O2 Co1 O6 90.01(14) 7_547 7_547
O4 Co1 O6 88.54(14) 6_556 7_547
O4 Co1 O6 91.46(14) 4_546 7_547
O6 Co1 O6 180.000(1) . 7_547
O7 Co2 O3 95.9(4) . 6_556
O7 Co2 O1 103.9(4) . .
O3 Co2 O1 111.62(19) 6_556 .
O7 Co2 O6 137.7(4) . .
O3 Co2 O6 108.64(16) 6_556 .
O1 Co2 O6 98.42(17) . .
O7 Co2 O7' 34.5(5) . .
O3 Co2 O7' 124.5(4) 6_556 .
O1 Co2 O7' 105.3(4) . .
O6 Co2 O7' 105.0(4) . .
C7 O1 Co2 117.9(3) . .
C7 O2 Co1 137.1(4) . .
C8 O3 Co2 125.0(4) . 6
C8 O4 Co1 136.2(3) . 4_556
C12 O6 Co2 106.2(3) . .
C12 O6 Co1 122.6(3) . .
Co2 O6 Co1 102.02(15) . .
C6 C1 C2 119.2(5) . .
C6 C1 C7 120.4(5) . .
C2 C1 C7 120.4(5) . .
C1 C2 C3 119.8(5) . .
C4 C3 C2 120.6(6) . .
C5 C4 C3 119.5(5) . .
C5 C4 C8 120.9(5) . .
C3 C4 C8 119.6(5) . .
C4 C5 C6 120.2(6) . .
C1 C6 C5 120.7(6) . .
O1 C7 O2 125.1(5) . .
O1 C7 C1 117.9(5) . .
O2 C7 C1 116.9(5) . .
O4 C8 O3 126.5(5) . .
O4 C8 C4 117.4(5) . .
O3 C8 C4 116.1(5) . .
C11 C9 C10 120.2(5) 7_537 .
C11 C10 C9 119.9(5) . .
C11 C10 C12 120.6(5) . .
C9 C10 C12 119.4(5) . .
C10 C11 C9 119.8(5) . 7_537
O5 C12 O6 121.8(5) . .
O5 C12 C10 120.9(5) . .
O6 C12 C10 117.3(5) . .
C14 C13 C15 119.1(11) . 5_647
C15 C14 C13 119.2(9) . .
C15 C14 C16' 107.2(14) . .
C13 C14 C16' 133.5(13) . .
C15 C14 C16 132.0(13) . .
C13 C14 C16 108.7(12) . .
C16' C14 C16 25.6(9) . .
C14 C15 C13 121.7(11) . 5_647
O7 C16 O8 120(2) . .
O7 C16 C14 115(2) . .
O8 C16 C14 125.3(18) . .
C16 O7 Co2 111.0(15) . .
O8' C16' O7' 118(2) . .
O8' C16' C14 130(2) . .
O7' C16' C14 112(2) . .
C16' O7' Co2 103.7(14) . .
C19 N1 C18 123.1(8) . .
C19 N1 C17 120.7(9) . .
C18 N1 C17 116.2(6) . .
O9 C17 N1 119.6(7) . .
C20 N2 C21 111(2) . .
N2 C21 C21 177(7) . 2_656
C20' N2' C21' 110(2) . .
C22 N3 C24 143(4) . .
C22 N3 C23 102(4) . .
C24 N3 C23 115.1(19) . .
O10 C22 N3 157(8) . .
O10' C22' N3' 117(2) . .

loop_
_geom_bond_atom_site_label_1
_geom_bond_atom_site_label_2
_geom_bond_distance
_geom_bond_site_symmetry_2
Co1 O2 2.046(4) .
Co1 O2 2.046(4) 7_547
Co1 O4 2.051(4) 6_556
Co1 O4 2.051(4) 4_546
Co1 O6 2.198(4) .
Co1 O6 2.198(4) 7_547
Co2 O7 1.933(13) .
Co2 O3 1.972(4) 6_556
Co2 O1 1.993(4) .
Co2 O6 2.011(4) .
Co2 O7' 2.015(12) .
O1 C7 1.242(7) .
O2 C7 1.258(6) .
O3 C8 1.254(6) .
O3 Co2 1.972(4) 6
O4 C8 1.245(7) .
O4 Co1 2.051(4) 4_556
O5 C12 1.227(7) .
O6 C12 1.297(7) .
C1 C6 1.374(8) .
C1 C2 1.380(8) .
C1 C7 1.503(7) .
C2 C3 1.391(8) .
C3 C4 1.377(8) .
C4 C5 1.364(8) .
C4 C8 1.508(7) .
C5 C6 1.390(8) .
C9 C11 1.375(9) 7_537
C9 C10 1.397(8) .
C10 C11 1.375(7) .
C10 C12 1.501(8) .
C11 C9 1.375(9) 7_537
C13 C14 1.362(16) .
C13 C15 1.396(14) 5_647
C14 C15 1.346(14) .
C14 C16' 1.51(3) .
C14 C16 1.54(2) .
C15 C13 1.396(14) 5_647
C16 O7 1.16(3) .
C16 O8 1.28(2) .
C16' O8' 1.18(3) .
C16' O7' 1.25(3) .
O9 C17 1.371(8) .
N1 C19 1.422(8) .
N1 C18 1.443(9) .
N1 C17 1.471(8) .
N2 C20 1.49(2) .
N2 C21 1.51(2) .
C21 C21 1.97(8) 2_656
N2' C20' 1.51(2) .
N2' C21' 1.53(2) .
N3 C22 1.36(2) .
N3 C24 1.453(19) .
N3 C23 1.459(19) .
O10 C22 1.230(19) .
N3' C22' 1.35(2) .
O10' C22' 1.24(2) .
